data_4133317
loop_
_publ_author_name
'Tan, Chunxia'
'Han, Xing'
'Li, Zijian'
'Liu, Yan'
'Cui, Yong'

_publ_section_title
;
 Controlled Exchange of Achiral Linkers with Chiral Linkers in Zr-Based
 UiO-68 Metal-Organic Framework.
;
_journal_issue 47
_journal_name_full 'Journal of the American Chemical Society'
_journal_page_first 16229
_journal_page_last 16236
_journal_paper_doi 10.1021/jacs.8b09606
_journal_volume 140
_journal_year 2018
_chemical_formula_moiety 'C2.63 H1.38 O0.67 Zr0.13'
_chemical_formula_sum 'C2.62 H1.38 O0.67 Zr0.12'
_chemical_formula_weight 54.98
_chemical_name_common UiO-68-Me
_space_group_crystal_system cubic
_space_group_IT_number 225
_space_group_name_Hall '-F 4 2 3'
_space_group_name_H-M_alt 'F m -3 m'
_atom_sites_solution_hydrogens geom
_audit_creation_date 2018-09-05
_audit_creation_method
;
Olex2 1.2
(compiled 2018.05.29 svn.r3508 for OlexSys, GUI svn.r5506)
;
_cell_angle_alpha 90
_cell_angle_beta 90
_cell_angle_gamma 90
_cell_formula_units_Z 192
_cell_length_a 32.5979(5)
_cell_length_b 32.5979(5)
_cell_length_c 32.5979(5)
_cell_measurement_reflns_used 1396
_cell_measurement_temperature 100(2)
_cell_measurement_theta_max 24.036
_cell_measurement_theta_min 2.724
_cell_volume 34639.3(9)
_computing_molecular_graphics 'Olex2 (Dolomanov et al., 2009)'
_computing_publication_material 'Olex2 (Dolomanov et al., 2009)'
_computing_structure_refinement 'ShelXL (Sheldrick, 2015)'
_diffrn_ambient_temperature 100(2)
_diffrn_measured_fraction_theta_full 0.983
_diffrn_measured_fraction_theta_max 0.983
_diffrn_measurement_device_type 'Bruker P4'
_diffrn_measurement_method '\w scans'
_diffrn_radiation_monochromator graphite
_diffrn_radiation_type MoK\a
_diffrn_radiation_wavelength 0.71073
_diffrn_reflns_av_R_equivalents 0.1121
_diffrn_reflns_av_unetI/netI 0.0249
_diffrn_reflns_Laue_measured_fraction_full 0.983
_diffrn_reflns_Laue_measured_fraction_max 0.983
_diffrn_reflns_limit_h_max 37
_diffrn_reflns_limit_h_min -37
_diffrn_reflns_limit_k_max 37
_diffrn_reflns_limit_k_min -37
_diffrn_reflns_limit_l_max 37
_diffrn_reflns_limit_l_min -37
_diffrn_reflns_number 86565
_diffrn_reflns_point_group_measured_fraction_full 0.983
_diffrn_reflns_point_group_measured_fraction_max 0.983
_diffrn_reflns_theta_full 24.036
_diffrn_reflns_theta_max 24.036
_diffrn_reflns_theta_min 2.724
_exptl_absorpt_coefficient_mu 0.200
_exptl_absorpt_correction_type none
_exptl_crystal_colour white
_exptl_crystal_density_diffrn 0.506
_exptl_crystal_description cubic
_exptl_crystal_F_000 5272
_exptl_crystal_size_max 0.02
_exptl_crystal_size_mid 0.02
_exptl_crystal_size_min 0.02
_refine_diff_density_max 0.589
_refine_diff_density_min -0.526
_refine_diff_density_rms 0.060
_refine_ls_extinction_method none
_refine_ls_goodness_of_fit_ref 1.092
_refine_ls_hydrogen_treatment constr
_refine_ls_matrix_type full
_refine_ls_number_parameters 53
_refine_ls_number_reflns 1396
_refine_ls_number_restraints 115
_refine_ls_restrained_S_all 1.140
_refine_ls_R_factor_all 0.0853
_refine_ls_R_factor_gt 0.0735
_refine_ls_shift/su_max 0.000
_refine_ls_shift/su_mean 0.000
_refine_ls_structure_factor_coef Fsqd
_refine_ls_weighting_details 'w=1/[\s^2^(Fo^2^)+(0.1181P)^2^+167.4875P] where P=(Fo^2^+2Fc^2^)/3'
_refine_ls_weighting_scheme calc
_refine_ls_wR_factor_gt 0.2011
_refine_ls_wR_factor_ref 0.2195
_reflns_Friedel_coverage 0.000
_reflns_number_gt 1221
_reflns_number_total 1396
_reflns_threshold_expression 'I > 2\s(I)'
_cod_data_source_file ja8b09606_si_003.cif
_cod_data_source_block uio-resolved
_cod_original_cell_volume 34639.3(16)
_cod_database_code 4133317
_shelx_shelxl_version_number 2014/7
_shelx_space_group_comment
;
The symmetry employed for this shelxl refinement is uniquely defined
by the following loop, which should always be used as a source of
symmetry information in preference to the above space-group names.
They are only intended as comments.
;
_olex2_refinement_description
;
1. Fixed Uiso
 At 1.2 times of:
  All C(H) groups
 At 1.5 times of:
  All C(H,H,H) groups
2. Restrained distances
 C3-C2 = C4-C3 = C5-C4 = C7-C6
 1.39 with sigma of 0.02
 C2-C1 = C6-C5
 1.45 with sigma of 0.02
 C2-C4
 2.408 with sigma of 0.02
 C7-C7_$1
 1.39 with sigma of 0.02
 C7_$1-C6
 2.408 with sigma of 0.02
 C8-C7
 1.51 with sigma of 0.02
3. Uiso/Uaniso restraints and constraints
All non-hydrogen atoms have similar U: within 2A with sigma of 0.04 and sigma
for terminal atoms of 0.08
4. Rigid body (RIGU) restrains
 All non-hydrogen atoms
 with sigma for 1-2 distances of 0.004 and sigma for 1-3 distances of 0.004
5. Others
 Fixed Sof: C8(0.125) H8A(0.125) H8B(0.125) H8C(0.125)
 Fixed U12: Zr1(0) O2(0) C1(0) C2(0) C3(0) C4(0) C5(0) C6(0)
 Fixed U13: Zr1(0) O2(0) C1(0) C2(0) C3(0) C4(0) C5(0) C6(0)
 Fixed U23: Zr1(0)
 Fixed X: Zr1(0.5) O2(0.5) C1(0.5) C2(0.5) C3(0.5) C4(0.5) C5(0.5) C6(0.5)
 C8(0.4225)
 Fixed Y: Zr1(1) C8(0.780549)
 Fixed Z: C8(0.221021)
6.a Me refined with riding coordinates:
 C8(H8A,H8B,H8C)
6.b Aromatic/amide H refined with riding coordinates:
 C3(H3), C4(H4)
;
_olex2_submission_special_instructions 'No special instructions were received'

loop_
_space_group_symop_operation_xyz
'x, y, z'
'-y, x, z'
'-x, -y, z'
'y, -x, z'
'x, -z, y'
'x, -y, -z'
'x, z, -y'
'z, y, -x'
'-x, y, -z'
'-z, y, x'
'z, x, y'
'y, z, x'
'-y, -z, x'
'z, -x, -y'
'-y, z, -x'
'-z, -x, y'
'-z, x, -y'
'y, -z, -x'
'y, x, -z'
'-y, -x, -z'
'-x, z, y'
'-x, -z, -y'
'z, -y, x'
'-z, -y, -x'
'x, y+1/2, z+1/2'
'-y, x+1/2, z+1/2'
'-x, -y+1/2, z+1/2'
'y, -x+1/2, z+1/2'
'x, -z+1/2, y+1/2'
'x, -y+1/2, -z+1/2'
'x, z+1/2, -y+1/2'
'z, y+1/2, -x+1/2'
'-x, y+1/2, -z+1/2'
'-z, y+1/2, x+1/2'
'z, x+1/2, y+1/2'
'y, z+1/2, x+1/2'
'-y, -z+1/2, x+1/2'
'z, -x+1/2, -y+1/2'
'-y, z+1/2, -x+1/2'
'-z, -x+1/2, y+1/2'
'-z, x+1/2, -y+1/2'
'y, -z+1/2, -x+1/2'
'y, x+1/2, -z+1/2'
'-y, -x+1/2, -z+1/2'
'-x, z+1/2, y+1/2'
'-x, -z+1/2, -y+1/2'
'z, -y+1/2, x+1/2'
'-z, -y+1/2, -x+1/2'
'x+1/2, y, z+1/2'
'-y+1/2, x, z+1/2'
'-x+1/2, -y, z+1/2'
'y+1/2, -x, z+1/2'
'x+1/2, -z, y+1/2'
'x+1/2, -y, -z+1/2'
'x+1/2, z, -y+1/2'
'z+1/2, y, -x+1/2'
'-x+1/2, y, -z+1/2'
'-z+1/2, y, x+1/2'
'z+1/2, x, y+1/2'
'y+1/2, z, x+1/2'
'-y+1/2, -z, x+1/2'
'z+1/2, -x, -y+1/2'
'-y+1/2, z, -x+1/2'
'-z+1/2, -x, y+1/2'
'-z+1/2, x, -y+1/2'
'y+1/2, -z, -x+1/2'
'y+1/2, x, -z+1/2'
'-y+1/2, -x, -z+1/2'
'-x+1/2, z, y+1/2'
'-x+1/2, -z, -y+1/2'
'z+1/2, -y, x+1/2'
'-z+1/2, -y, -x+1/2'
'x+1/2, y+1/2, z'
'-y+1/2, x+1/2, z'
'-x+1/2, -y+1/2, z'
'y+1/2, -x+1/2, z'
'x+1/2, -z+1/2, y'
'x+1/2, -y+1/2, -z'
'x+1/2, z+1/2, -y'
'z+1/2, y+1/2, -x'
'-x+1/2, y+1/2, -z'
'-z+1/2, y+1/2, x'
'z+1/2, x+1/2, y'
'y+1/2, z+1/2, x'
'-y+1/2, -z+1/2, x'
'z+1/2, -x+1/2, -y'
'-y+1/2, z+1/2, -x'
'-z+1/2, -x+1/2, y'
'-z+1/2, x+1/2, -y'
'y+1/2, -z+1/2, -x'
'y+1/2, x+1/2, -z'
'-y+1/2, -x+1/2, -z'
'-x+1/2, z+1/2, y'
'-x+1/2, -z+1/2, -y'
'z+1/2, -y+1/2, x'
'-z+1/2, -y+1/2, -x'
'-x, -y, -z'
'y, -x, -z'
'x, y, -z'
'-y, x, -z'
'-x, z, -y'
'-x, y, z'
'-x, -z, y'
'-z, -y, x'
'x, -y, z'
'z, -y, -x'
'-z, -x, -y'
'-y, -z, -x'
'y, z, -x'
'-z, x, y'
'y, -z, x'
'z, x, -y'
'z, -x, y'
'-y, z, x'
'-y, -x, z'
'y, x, z'
'x, -z, -y'
'x, z, y'
'-z, y, -x'
'z, y, x'
'-x, -y+1/2, -z+1/2'
'y, -x+1/2, -z+1/2'
'x, y+1/2, -z+1/2'
'-y, x+1/2, -z+1/2'
'-x, z+1/2, -y+1/2'
'-x, y+1/2, z+1/2'
'-x, -z+1/2, y+1/2'
'-z, -y+1/2, x+1/2'
'x, -y+1/2, z+1/2'
'z, -y+1/2, -x+1/2'
'-z, -x+1/2, -y+1/2'
'-y, -z+1/2, -x+1/2'
'y, z+1/2, -x+1/2'
'-z, x+1/2, y+1/2'
'y, -z+1/2, x+1/2'
'z, x+1/2, -y+1/2'
'z, -x+1/2, y+1/2'
'-y, z+1/2, x+1/2'
'-y, -x+1/2, z+1/2'
'y, x+1/2, z+1/2'
'x, -z+1/2, -y+1/2'
'x, z+1/2, y+1/2'
'-z, y+1/2, -x+1/2'
'z, y+1/2, x+1/2'
'-x+1/2, -y, -z+1/2'
'y+1/2, -x, -z+1/2'
'x+1/2, y, -z+1/2'
'-y+1/2, x, -z+1/2'
'-x+1/2, z, -y+1/2'
'-x+1/2, y, z+1/2'
'-x+1/2, -z, y+1/2'
'-z+1/2, -y, x+1/2'
'x+1/2, -y, z+1/2'
'z+1/2, -y, -x+1/2'
'-z+1/2, -x, -y+1/2'
'-y+1/2, -z, -x+1/2'
'y+1/2, z, -x+1/2'
'-z+1/2, x, y+1/2'
'y+1/2, -z, x+1/2'
'z+1/2, x, -y+1/2'
'z+1/2, -x, y+1/2'
'-y+1/2, z, x+1/2'
'-y+1/2, -x, z+1/2'
'y+1/2, x, z+1/2'
'x+1/2, -z, -y+1/2'
'x+1/2, z, y+1/2'
'-z+1/2, y, -x+1/2'
'z+1/2, y, x+1/2'
'-x+1/2, -y+1/2, -z'
'y+1/2, -x+1/2, -z'
'x+1/2, y+1/2, -z'
'-y+1/2, x+1/2, -z'
'-x+1/2, z+1/2, -y'
'-x+1/2, y+1/2, z'
'-x+1/2, -z+1/2, y'
'-z+1/2, -y+1/2, x'
'x+1/2, -y+1/2, z'
'z+1/2, -y+1/2, -x'
'-z+1/2, -x+1/2, -y'
'-y+1/2, -z+1/2, -x'
'y+1/2, z+1/2, -x'
'-z+1/2, x+1/2, y'
'y+1/2, -z+1/2, x'
'z+1/2, x+1/2, -y'
'z+1/2, -x+1/2, y'
'-y+1/2, z+1/2, x'
'-y+1/2, -x+1/2, z'
'y+1/2, x+1/2, z'
'x+1/2, -z+1/2, -y'
'x+1/2, z+1/2, y'
'-z+1/2, y+1/2, -x'
'z+1/2, y+1/2, x'

loop_
_atom_site_label
_atom_site_type_symbol
_atom_site_fract_x
_atom_site_fract_y
_atom_site_fract_z
_atom_site_U_iso_or_equiv
_atom_site_adp_type
_atom_site_occupancy
_atom_site_site_symmetry_order
_atom_site_calc_flag
_atom_site_refinement_flags_posn
_atom_site_refinement_flags_adp
_atom_site_refinement_flags_occupancy
_atom_site_disorder_assembly
_atom_site_disorder_group
Zr1 Zr 0.5000 1.0000 0.07537(2) 0.0565(5) Uani 1 8 d S TU P . .
O1 O 0.53703(16) 0.96297(16) 0.03703(16) 0.097(3) Uani 1 6 d S TU P . .
O2 O 0.5000 0.9413(2) 0.10898(18) 0.144(2) Uani 1 2 d S TU P . .
C1 C 0.5000 0.9042(2) 0.0958(2) 0.170(6) Uani 1 4 d DS TU P . .
C2 C 0.5000 0.8727(2) 0.1273(2) 0.267(9) Uani 1 4 d DS TU P . .
C3 C 0.5000 0.8833(5) 0.1681(4) 0.363(10) Uani 1 2 d DS TU P . .
H3 H 0.5000 0.9114 0.1757 0.436 Uiso 1 2 calc RS T P . .
C4 C 0.5000 0.8534(5) 0.1981(4) 0.459(12) Uani 1 2 d DS TU P . .
H4 H 0.5000 0.8611 0.2262 0.551 Uiso 1 2 calc RS T P . .
C5 C 0.5000 0.8124(4) 0.1876(4) 0.494(15) Uani 1 4 d DS TU P . .
C6 C 0.5000 0.7809(4) 0.2191(4) 0.565(17) Uani 1 4 d DS TU P A .
C7 C 0.4635(5) 0.76512(17) 0.23488(17) 0.64(2) Uani 1 2 d DS TU P . .
C8 C 0.4225 0.7805 0.2210 0.67(4) Uani 0.125 1 d D U . A -1
H8A H 0.4263 0.8016 0.1999 1.003 Uiso 0.125 1 calc R . . A -1
H8B H 0.4065 0.7577 0.2097 1.003 Uiso 0.125 1 calc R . . A -1
H8C H 0.4078 0.7924 0.2444 1.003 Uiso 0.125 1 calc R . . A -1

loop_
_atom_site_aniso_label
_atom_site_aniso_U_11
_atom_site_aniso_U_22
_atom_site_aniso_U_33
_atom_site_aniso_U_23
_atom_site_aniso_U_13
_atom_site_aniso_U_12
Zr1 0.0752(6) 0.0752(6) 0.0190(5) 0.000 0.000 0.000
O1 0.097(3) 0.097(3) 0.097(3) -0.026(3) 0.026(3) -0.026(3)
O2 0.202(6) 0.142(5) 0.087(3) 0.069(4) 0.000 0.000
C1 0.257(16) 0.127(5) 0.127(5) 0.084(6) 0.000 0.000
C2 0.42(2) 0.190(8) 0.190(8) 0.150(9) 0.000 0.000
C3 0.64(3) 0.278(12) 0.170(9) 0.174(9) 0.000 0.000
C4 0.79(3) 0.333(15) 0.253(12) 0.241(12) 0.000 0.000
C5 0.86(4) 0.312(13) 0.312(13) 0.251(14) 0.000 0.000
C6 0.89(4) 0.401(17) 0.401(17) 0.347(18) 0.000 0.000
C7 0.89(5) 0.51(2) 0.51(2) 0.44(2) -0.003(8) 0.003(8)
C8 0.89(5) 0.56(7) 0.56(7) 0.45(6) -0.01(2) 0.01(2)

loop_
_atom_type_symbol
_atom_type_description
_atom_type_scat_dispersion_real
_atom_type_scat_dispersion_imag
_atom_type_scat_source
C C 0.0033 0.0016 'International Tables Vol C Tables 4.2.6.8 and 6.1.1.4'
H H 0.0000 0.0000 'International Tables Vol C Tables 4.2.6.8 and 6.1.1.4'
O O 0.0106 0.0060 'International Tables Vol C Tables 4.2.6.8 and 6.1.1.4'
Zr Zr -2.9673 0.5597 'International Tables Vol C Tables 4.2.6.8 and 6.1.1.4'

loop_
_geom_angle_atom_site_label_1
_geom_angle_atom_site_label_2
_geom_angle_atom_site_label_3
_geom_angle
_geom_angle_site_symmetry_1
_geom_angle_site_symmetry_3
Zr1 Zr1 Zr1 60.0 152_574 5_564
Zr1 Zr1 Zr1 60.000(1) 56 101_666
Zr1 Zr1 Zr1 60.0 152_574 101_666
Zr1 Zr1 Zr1 90.0 152_574 56
Zr1 Zr1 Zr1 60.0 5_564 56
Zr1 Zr1 Zr1 90.0 5_564 101_666
O1 Zr1 Zr1 34.80(11) 76_465 152_574
O1 Zr1 Zr1 89.2(2) 76_465 56
O1 Zr1 Zr1 89.2(2) 76_465 101_666
O1 Zr1 Zr1 34.80(11) 3_675 152_574
O1 Zr1 Zr1 34.80(11) 74_655 56
O1 Zr1 Zr1 89.2(2) . 101_666
O1 Zr1 Zr1 34.80(11) 74_655 101_666
O1 Zr1 Zr1 89.2(2) . 152_574
O1 Zr1 Zr1 89.2(2) 3_675 56
O1 Zr1 Zr1 34.80(11) 76_465 5_564
O1 Zr1 Zr1 34.80(11) . 56
O1 Zr1 Zr1 89.2(2) 3_675 5_564
O1 Zr1 Zr1 34.80(11) 3_675 101_666
O1 Zr1 Zr1 89.2(2) 74_655 5_564
O1 Zr1 Zr1 34.80(11) . 5_564
O1 Zr1 Zr1 89.2(2) 74_655 152_574
O1 Zr1 O1 69.6(2) 3_675 74_655
O1 Zr1 O1 107.6(5) 3_675 .
O1 Zr1 O1 69.6(2) 76_465 .
O1 Zr1 O1 69.6(2) 74_655 .
O1 Zr1 O1 69.6(2) 76_465 3_675
O1 Zr1 O1 107.6(5) 76_465 74_655
O1 Zr1 O2 78.4(2) 74_655 3_675
O1 Zr1 O2 78.4(2) 3_675 3_675
O1 Zr1 O2 78.4(2) . 74_655
O1 Zr1 O2 142.06(7) 3_675 .
O1 Zr1 O2 78.4(2) 74_655 74_655
O1 Zr1 O2 142.06(7) 74_655 .
O1 Zr1 O2 78.4(2) 76_465 .
O1 Zr1 O2 78.4(2) . .
O1 Zr1 O2 142.06(7) . 76_465
O1 Zr1 O2 142.06(7) . 3_675
O1 Zr1 O2 78.4(2) 76_465 76_465
O1 Zr1 O2 142.06(7) 76_465 3_675
O1 Zr1 O2 142.06(7) 74_655 76_465
O1 Zr1 O2 142.06(7) 76_465 74_655
O1 Zr1 O2 142.06(7) 3_675 74_655
O1 Zr1 O2 78.4(2) 3_675 76_465
O2 Zr1 Zr1 110.57(13) 3_675 56
O2 Zr1 Zr1 164.80(19) . 101_666
O2 Zr1 Zr1 164.80(19) 3_675 5_564
O2 Zr1 Zr1 110.57(13) 74_655 5_564
O2 Zr1 Zr1 110.57(13) 74_655 101_666
O2 Zr1 Zr1 110.57(13) 76_465 5_564
O2 Zr1 Zr1 74.80(19) . 5_564
O2 Zr1 Zr1 110.57(13) . 152_574
O2 Zr1 Zr1 74.80(19) 3_675 101_666
O2 Zr1 Zr1 110.57(13) 3_675 152_574
O2 Zr1 Zr1 110.57(13) 76_465 101_666
O2 Zr1 Zr1 164.80(19) 74_655 152_574
O2 Zr1 Zr1 74.80(19) 76_465 152_574
O2 Zr1 Zr1 110.57(13) . 56
O2 Zr1 Zr1 164.80(19) 76_465 56
O2 Zr1 Zr1 74.80(19) 74_655 56
O2 Zr1 O2 75.70(17) . 74_655
O2 Zr1 O2 75.70(17) 3_675 76_465
O2 Zr1 O2 120.4(4) 74_655 76_465
O2 Zr1 O2 75.70(17) 3_675 74_655
O2 Zr1 O2 120.4(4) . 3_675
O2 Zr1 O2 75.70(17) . 76_465
Zr1 O1 Zr1 110.4(2) 5_564 .
Zr1 O1 Zr1 110.4(2) 56 .
Zr1 O1 Zr1 110.4(2) 5_564 56
C1 O2 Zr1 130.7(6) . .
O2 C1 O2 129.0(10) 117_566 .
O2 C1 C2 115.5(5) 117_566 .
O2 C1 C2 115.5(5) . .
C3 C2 C1 120.4(7) . .
C3 C2 C1 120.4(7) 117_566 .
C3 C2 C3 119.1(14) 117_566 .
C2 C3 C4 120.6(15) . .
C3 C4 C5 120.5(17) . .
C4 C5 C4 118.8(18) 117_566 .
C4 C5 C6 120.6(9) . .
C4 C5 C6 120.6(9) 117_566 .
C7 C6 C5 121.5(9) . .
C7 C6 C5 121.5(9) 102_655 .
C7 C6 C7 117.1(17) 102_655 .
C6 C7 C8 121.7(8) . .
C7 C7 C6 121.5(9) 30_565 .
C7 C7 C8 116.8(4) 30_565 .

loop_
_geom_bond_atom_site_label_1
_geom_bond_atom_site_label_2
_geom_bond_distance
_geom_bond_site_symmetry_2
Zr1 Zr1 3.4745(10) 5_564
Zr1 Zr1 3.4745(10) 101_666
Zr1 Zr1 3.4745(10) 56
Zr1 Zr1 3.4745(10) 152_574
Zr1 O1 2.116(3) 3_675
Zr1 O1 2.116(3) 76_465
Zr1 O1 2.116(3) 74_655
Zr1 O1 2.116(3) .
Zr1 O2 2.204(5) 76_465
Zr1 O2 2.204(5) .
Zr1 O2 2.204(5) 3_675
Zr1 O2 2.204(5) 74_655
O1 Zr1 2.116(3) 5_564
O1 Zr1 2.116(3) 56
O2 C1 1.284(8) .
C1 O2 1.284(8) 117_566
C1 C2 1.452(12) .
C2 C3 1.373(13) 117_566
C2 C3 1.373(13) .
C3 C4 1.381(12) .
C4 C5 1.379(15) .
C5 C4 1.379(15) 117_566
C5 C6 1.451(16) .
C6 C7 1.396(13) .
C6 C7 1.396(13) 102_655
C7 C7 1.394(16) 30_565
C7 C8 1.497(15) .
